data_2001707
loop_
_publ_author_name
'Lu, T.-H.'
'Lan, W.-J.'
'Chung, C.-S.'

_publ_section_title
;Structure of
 (1,4,7,10,13-Pentaazacyclopentadecane-<i>N</i>^1^,<i>N</i>^4^,<i>N</i>^10^,<i>N</i>^13^)(perchlorato-<i>O</i>)nickel(II)
 perchlorate
;
_journal_issue 5
_journal_name_full 'Acta Crystallographica Section C'
_journal_page_first 961
_journal_page_last 963
_journal_paper_doi 10.1107/S0108270192011405
_journal_volume 49
_journal_year 1993
_chemical_formula_moiety '[Ni1 (Cl1 O4) (C10 H25 N5)] (Cl1 O4)'
_chemical_formula_sum 'C10 H25 Cl2 N5 Ni O8'
_chemical_formula_weight 472.95
_space_group_IT_number 14
_space_group_name_Hall '-P 2yn'
_space_group_name_H-M_alt 'P 1 21/n 1'
_symmetry_cell_setting monoclinic
_symmetry_space_group_name_Hall '-P 2yn'
_symmetry_space_group_name_H-M 'P 1 21/n 1'
_atom_type_scat_source IntTabIV
_cell_angle_alpha 90
_cell_angle_beta 96.86(3)
_cell_angle_gamma 90
_cell_formula_units_Z 4
_cell_length_a 9.822(5)
_cell_length_b 13.676(7)
_cell_length_c 13.998(4)
_cell_measurement_reflns_used 25
_cell_measurement_temperature 298(3)
_cell_measurement_theta_max 14.0
_cell_measurement_theta_min 9.5
_cell_volume 1866.8(15)
_diffrn_measurement_device 'Nonius CAD-4'
_diffrn_measurement_method \q/2\q
_diffrn_radiation_type MoK\a
_diffrn_radiation_wavelength 0.7093
_diffrn_reflns_av_R_equivalents 0.05
_diffrn_reflns_limit_h_max 11
_diffrn_reflns_limit_h_min -11
_diffrn_reflns_limit_k_max 16
_diffrn_reflns_limit_k_min 0
_diffrn_reflns_limit_l_max 16
_diffrn_reflns_limit_l_min -16
_diffrn_reflns_number 6552
_diffrn_reflns_theta_max 25.0
_diffrn_standards_decay_% +-2.0
_diffrn_standards_interval_time 60
_diffrn_standards_number 3
_exptl_absorpt_coefficient_mu 1.39
_exptl_absorpt_correction_T_max 0.7395
_exptl_absorpt_correction_T_min 0.73573
_exptl_absorpt_correction_type
;
 empirical, based on \Y scan (North, Phillips & Mathews, 1968)
;
_exptl_crystal_colour blue-violet
_exptl_crystal_density_diffrn 1.683
_exptl_crystal_description 'Rectangular pillar'
_exptl_crystal_size_max 0.53
_exptl_crystal_size_mid 0.38
_exptl_crystal_size_min 0.34
_refine_diff_density_max 0.83(6)
_refine_diff_density_min -0.72(6)
_refine_ls_extinction_coef '0.53(4) (length in mm)'
_refine_ls_goodness_of_fit_obs 2.03
_refine_ls_hydrogen_treatment refU
_refine_ls_number_parameters 265
_refine_ls_number_reflns 2534
_refine_ls_R_factor_obs 0.066
_refine_ls_shift/esd_max 0.421
_refine_ls_structure_factor_coef F
_refine_ls_weighting_details 'w = 1.0'
_refine_ls_weighting_scheme calc
_refine_ls_wR_factor_obs 0.074
_reflns_number_observed 2534
_reflns_number_total 3281
_reflns_observed_criterion I>=2.5(I)
_cod_data_source_file as1020.cif
_cod_data_source_block as1020_structure_1_of_1
_cod_depositor_comments
;
The following automatic conversions were performed:

'_refine_ls_weighting_scheme' value 'w = 1.0' was changed to 'calc'.
New tag '_refine_ls_weighting_details' was created. The value of the
new tag was set to 'w = 1.0'.

Automatic conversion script
Id: cif_fix_values 3143 2015-03-26 13:38:13Z robertas 
;
_cod_original_cell_volume 1866.8(14)
_cod_original_formula_sum 'C10 H25 Cl2 N5 Ni1 O8'
_cod_database_code 2001707

loop_
_space_group_symop_id
_space_group_symop_operation_xyz
1 x,y,z
2 -x+1/2,y+1/2,-z+1/2
3 -x,-y,-z
4 x+1/2,-y+1/2,z+1/2

loop_
_atom_site_label
_atom_site_fract_x
_atom_site_fract_y
_atom_site_fract_z
Ni .27621(10) .25947(7) .10217(7)
Cl(1) .3192(2) .2632(2) .35774(14)
Cl(2) .6803(3) .07706(17) .25933(17)
O(4) .3081(8) .1939(6) .4317(5)
O(1) .2231(10) .3380(7) .3709(8)
O(2) .2816(7) .2197(6) .2655(4)
O(3) .4552(8) .2994(8) .3621(6)
O(5) .6997(8) .0518(7) .3565(5)
O(6) .7833(11) .0300(8) .2128(9)
O(6D) .721(7) .076(5) .168(5)
O(7) .5499(8) .0462(7) .2151(6)
O(8) .7025(12) .1802(7) .2493(8)
N(1) .2346(12) .4032(8) .1334(13)
N(2) .4783(8) .3069(8) .1313(6)
N(3) .3189(7) .2551(7) -.0376(5)
N(4) .2709(11) .1076(6) .0913(7)
N(5) .0664(7) .2486(7) .0839(5)
C(1) .343(2) .4583(10) .1270(18)
C(2) .4786(18) .4129(13) .1502(12)
C(3) .5519(11) .2811(15) .0516(8)
C(4) .4595(11) .2982(14) -.0432(8)
C(5) .3056(15) .1536(11) -.0721(8)
C(6) .3408(19) .0809(10) .0090(9)
C(7) .1240(19) .0780(10) .0816(11)
C(8) .0339(14) .1545(13) .1245(10)
C(9) .0138(11) .3352(13) .1281(9)
C(10) .0934(17) .4222(11) .1001(10)
H(N1) .233 .396 .205
H(N2) .516 .270 .192
H(N3) .246 .298 -.074
H(N4) .321 .083 .155
H(N5) .040 .249 .011
H(1) .336 .486 .052
H(2) .337 .522 .174
H(3) .552 .448 .107
H(4) .514 .426 .226
H(5) .648 .322 .054
H(6) .580 .202 .056
H(7) .505 .266 -.105
H(8) .451 .378 -.057
H(9) .200 .140 -.105
H(10) .374 .141 -.128
H(11) .452 .080 .030
H(12) .309 .007 -.015
H(13) .086 .073 .003
H(14) .111 .008 .114
H(15) .059 .156 .203
H(16) -.076 .138 .108
H(17) -.096 .345 .105
H(18) .028 .327 .207
H(19) .058 .489 .131
H(20) .079 .429 .021

loop_
_geom_angle_atom_site_label_1
_geom_angle_atom_site_label_2
_geom_angle_atom_site_label_3
_geom_angle
_geom_angle_publ_flag
O(2) Ni N(1) 90.4(7) yes
O(2) Ni N(2) 88.4(3) yes
O(2) Ni N(3) 160.2(3) yes
O(2) Ni N(4) 80.7(3) yes
O(2) Ni N(5) 90.6(3) yes
N(1) Ni N(2) 82.6(4) yes
N(1) Ni N(3) 106.7(7) yes
N(1) Ni N(4) 164.3(6) yes
N(1) Ni N(5) 82.8(4) yes
N(2) Ni N(3) 84.1(3) yes
N(2) Ni N(4) 109.9(4) yes
N(2) Ni N(5) 165.3(4) yes
N(3) Ni N(4) 84.7(4) yes
N(3) Ni N(5) 101.3(3) yes
N(4) Ni N(5) 84.4(4) yes
O(4) Cl(1) O(1) 106.1(6) yes
O(4) Cl(1) O(2) 110.3(5) yes
O(4) Cl(1) O(3) 110.8(5) yes
O(1) Cl(1) O(2) 108.2(5) yes
O(1) Cl(1) O(3) 112.3(6) yes
O(2) Cl(1) O(3) 108.9(5) yes
O(5) Cl(2) O(6) 108.3(6) yes
O(5) Cl(2) O(7) 111.3(5) yes
O(5) Cl(2) O(8) 109.6(6) yes
O(6) Cl(2) O(7) 108.7(6) yes
O(6) Cl(2) O(8) 106.0(7) yes
O(7) Cl(2) O(8) 112.9(6) yes
N(1) C(1) C(2) 117.6(13) yes
N(2) C(2) C(1) 113.5(10) yes
N(2) C(3) C(4) 109.4(10) yes
N(3) C(4) C(3) 110.2(9) yes
N(3) C(5) C(6) 111.8(8) yes
N(4) C(6) C(5) 109.9(9) yes
N(4) C(7) C(8) 112.1(9) yes
N(5) C(8) C(7) 106.6(10) yes
N(3) C(4) H(7) 109.9(12) yes
Ni O(2) Cl(1) 139.3(4) yes
Ni N(1) C(1) 110.8(10) yes
Ni N(1) C(10) 108.5(9) yes
Ni N(2) C(2) 108.7(8) yes
Ni N(2) C(3) 109.1(7) yes
Ni N(3) C(4) 109.3(6) yes
Ni N(3) C(5) 108.6(7) yes
Ni N(4) C(6) 107.3(8) yes
Ni N(4) C(7) 107.0(8) yes
Ni N(5) C(8) 106.2(7) yes
Ni N(5) C(9) 106.9(7) yes
C(1) N(1) C(10) 130.3(16) yes
C(2) N(2) C(3) 113.0(12) yes
C(4) N(3) C(5) 113.5(10) yes
C(6) N(4) C(7) 113.9(11) yes
C(8) N(5) C(9) 116.4(11) yes
N(1) C(10) C(9) 106.9(11) yes
N(5) C(9) C(10) 108.2(10) yes

loop_
_geom_bond_atom_site_label_1
_geom_bond_atom_site_label_2
_geom_bond_distance
_geom_bond_publ_flag
Ni O(2) 2.344(6) yes
Ni N(1) 2.063(10) yes
Ni N(2) 2.082(8) yes
Ni N(3) 2.051(8) yes
Ni N(4) 2.083(8) yes
Ni N(5) 2.051(7) yes
Cl(1) O(4) 1.418(8) yes
Cl(1) O(1) 1.419(9) yes
Cl(1) O(2) 1.430(6) yes
Cl(1) O(3) 1.419(7) yes
Cl(2) O(5) 1.394(8) yes
Cl(2) O(6) 1.421(10) yes
Cl(2) O(6D) 1.38(7) yes
Cl(2) O(7) 1.418(8) yes
Cl(2) O(8) 1.437(9) yes
N(1) C(1) 1.32(2) yes
N(1) C(10) 1.434(19) yes
N(2) C(2) 1.48(2) yes
N(2) C(3) 1.442(17) yes
N(3) C(4) 1.512(15) yes
N(3) C(5) 1.471(17) yes
N(4) C(6) 1.456(18) yes
N(4) C(7) 1.49(2) yes
N(5) C(8) 1.456(17) yes
N(5) C(9) 1.458(17) yes
C(1) C(2) 1.46(3) yes
C(3) C(4) 1.535(16) yes
C(5) C(6) 1.516(19) yes
C(7) C(8) 1.54(3) yes
C(9) C(10) 1.50(3) yes
